data_7704656
loop_
_publ_author_name
'Navr\'atil, Michal'
'Faria, Erica N.'
'Panahy, Geve'
'C\'isa\<rov\'a, Ivana'
'Goicoechea, Jose M.'
'\<St\<epni\<cka, Petr'

_publ_section_title
;
 Novel ferrocenyl functionalised phosphinecarboxamides: synthesis,
 characterisation and coordination.
;
_journal_issue 25
_journal_name_full 'Dalton transactions (Cambridge, England : 2003)'
_journal_page_first 8645
_journal_page_last 8651
_journal_paper_doi 10.1039/d0dt01908a
_journal_volume 49
_journal_year 2020
_chemical_formula_moiety 'C42 H52 Cl2 Fe2 N2 O2 P2 Rh2'
_chemical_formula_sum 'C42 H52 Cl2 Fe2 N2 O2 P2 Rh2'
_chemical_formula_weight 1067.21
_space_group_crystal_system monoclinic
_space_group_IT_number 15
_space_group_name_Hall '-C 2yc'
_space_group_name_H-M_alt 'C 1 2/c 1'
_atom_sites_solution_hydrogens mixed
_atom_sites_solution_primary direct
_atom_sites_solution_secondary difmap
_audit_creation_method SHELXL-2017/1
_audit_update_record
;
2020-05-26 deposited with the CCDC.	2020-06-10 downloaded from the CCDC.
;
_cell_angle_alpha 90
_cell_angle_beta 119.4290(10)
_cell_angle_gamma 90
_cell_formula_units_Z 4
_cell_length_a 25.6521(7)
_cell_length_b 9.0610(2)
_cell_length_c 20.9168(6)
_cell_measurement_reflns_used 9934
_cell_measurement_temperature 120(2)
_cell_measurement_theta_max 27.48
_cell_measurement_theta_min 2.24
_cell_volume 4234.4(2)
_computing_cell_refinement 'SAINT V8.38A (Bruker AXS Inc., 2017)'
_computing_data_collection 'Bruker Instrument Service vV6.2.6'
_computing_data_reduction 'SAINT V8.38A (Bruker AXS Inc., 2017)'
_computing_molecular_graphics 'PLATON (Spek, 2017)'
_computing_publication_material 'PLATON (Spek, 2017)'
_computing_structure_refinement 'SHELXL-2017/1 (Sheldrick, 2017)'
_computing_structure_solution 'SHELXT 2014/5 (Sheldrick, 2014)'
_diffrn_ambient_temperature 120(2)
_diffrn_measured_fraction_theta_full 0.999
_diffrn_measured_fraction_theta_max 0.998
_diffrn_measurement_device_type 'Bruker D8 VENTURE Kappa Duo PHOTON 100 CMOS'
_diffrn_measurement_method '\f and \w scans'
_diffrn_radiation_monochromator 'Quazar Mo multilayer optic'
_diffrn_radiation_source 'I\mS micro-focus sealed tube'
_diffrn_radiation_type MoK\a
_diffrn_radiation_wavelength 0.71073
_diffrn_reflns_av_R_equivalents 0.0284
_diffrn_reflns_av_unetI/netI 0.0189
_diffrn_reflns_Laue_measured_fraction_full 0.999
_diffrn_reflns_Laue_measured_fraction_max 0.998
_diffrn_reflns_limit_h_max 33
_diffrn_reflns_limit_h_min -33
_diffrn_reflns_limit_k_max 11
_diffrn_reflns_limit_k_min -11
_diffrn_reflns_limit_l_max 27
_diffrn_reflns_limit_l_min -27
_diffrn_reflns_number 30944
_diffrn_reflns_point_group_measured_fraction_full 0.999
_diffrn_reflns_point_group_measured_fraction_max 0.998
_diffrn_reflns_theta_full 25.242
_diffrn_reflns_theta_max 27.519
_diffrn_reflns_theta_min 2.236
_exptl_absorpt_coefficient_mu 1.677
_exptl_absorpt_correction_T_max 0.84
_exptl_absorpt_correction_T_min 0.66
_exptl_absorpt_correction_type numerical
_exptl_absorpt_process_details 'SADABS-2016/2 - Bruker AXS'
_exptl_crystal_colour red
_exptl_crystal_density_diffrn 1.674
_exptl_crystal_description prism
_exptl_crystal_F_000 2160
_exptl_crystal_size_max 0.19
_exptl_crystal_size_mid 0.15
_exptl_crystal_size_min 0.11
_refine_diff_density_max 0.396
_refine_diff_density_min -0.617
_refine_diff_density_rms 0.066
_refine_ls_extinction_method none
_refine_ls_goodness_of_fit_ref 1.052
_refine_ls_hydrogen_treatment constr
_refine_ls_matrix_type full
_refine_ls_number_parameters 249
_refine_ls_number_reflns 4866
_refine_ls_number_restraints 0
_refine_ls_restrained_S_all 1.052
_refine_ls_R_factor_all 0.0241
_refine_ls_R_factor_gt 0.0194
_refine_ls_shift/su_max 0.003
_refine_ls_shift/su_mean 0.000
_refine_ls_structure_factor_coef Fsqd
_refine_ls_weighting_details 'w=1/[\s^2^(Fo^2^)+(0.0184P)^2^+6.7583P] where P=(Fo^2^+2Fc^2^)/3'
_refine_ls_weighting_scheme calc
_refine_ls_wR_factor_gt 0.0448
_refine_ls_wR_factor_ref 0.0468
_reflns_Friedel_coverage 0.000
_reflns_number_gt 4373
_reflns_number_total 4866
_reflns_threshold_expression 'I > 2\s(I)'
_cod_data_source_file d0dt01908a2.cif
_cod_data_source_block mn159
_cod_depositor_comments
;
The following automatic conversions were performed:

data name '__computing_data_collection' was replaced with
'_computing_data_collection'.

Automatic conversion script
Id: cif_correct_tags 7550 2019-12-06 10:49:48Z antanas 

 Adding full bibliography for 7704652--7704657.cif.
;
_cod_original_sg_symbol_H-M 'C 2/c'
_cod_database_code 7704656
_shelx_shelxl_version_number 2017/1
_shelx_space_group_comment
;
The symmetry employed for this shelxl refinement is uniquely defined
by the following loop, which should always be used as a source of
symmetry information in preference to the above space-group names.
They are only intended as comments.
;
_shelx_estimated_absorpt_t_min 0.741
_shelx_estimated_absorpt_t_max 0.837

loop_
_space_group_symop_operation_xyz
'x, y, z'
'-x, y, -z+1/2'
'x+1/2, y+1/2, z'
'-x+1/2, y+1/2, -z+1/2'
'-x, -y, -z'
'x, -y, z-1/2'
'-x+1/2, -y+1/2, -z'
'x+1/2, -y+1/2, z-1/2'

loop_
_atom_site_label
_atom_site_type_symbol
_atom_site_fract_x
_atom_site_fract_y
_atom_site_fract_z
_atom_site_U_iso_or_equiv
_atom_site_adp_type
_atom_site_occupancy
_atom_site_site_symmetry_order
_atom_site_calc_flag
_atom_site_refinement_flags_posn
_atom_site_refinement_flags_adp
_atom_site_refinement_flags_occupancy
_atom_site_disorder_assembly
_atom_site_disorder_group
Rh1 Rh 0.45919(2) 0.76197(2) 0.64898(2) 0.01291(4) Uani 1 1 d . . . . .
Fe1 Fe 0.71348(2) 0.34193(3) 0.81200(2) 0.01618(6) Uani 1 1 d . . . . .
Cl1 Cl 0.45427(2) 0.49816(4) 0.65125(2) 0.01836(9) Uani 1 1 d . . . . .
P1 P 0.55308(2) 0.78456(5) 0.74948(2) 0.01407(9) Uani 1 1 d . . . . .
H1P H 0.577593 0.906381 0.751397 0.017 Uiso 1 1 d R U . . .
N1 N 0.59841(6) 0.53312(17) 0.72695(8) 0.0201(3) Uani 1 1 d . . . . .
H1N H 0.563817 0.506046 0.719842 0.024 Uiso 1 1 d R U . . .
O1 O 0.66050(7) 0.73180(16) 0.76063(11) 0.0414(4) Uani 1 1 d . . . . .
C1 C 0.61301(8) 0.6744(2) 0.74598(10) 0.0188(3) Uani 1 1 d . . . . .
C2 C 0.63651(7) 0.4223(2) 0.72599(9) 0.0186(4) Uani 1 1 d . . . . .
C3 C 0.68510(8) 0.4360(2) 0.71138(9) 0.0216(4) Uani 1 1 d . . . . .
H3 H 0.699629 0.524987 0.701762 0.026 Uiso 1 1 calc R U . . .
C4 C 0.70777(8) 0.2911(2) 0.71394(10) 0.0267(4) Uani 1 1 d . . . . .
H4 H 0.740219 0.266598 0.706128 0.032 Uiso 1 1 calc R U . . .
C5 C 0.67366(8) 0.1893(2) 0.73015(11) 0.0274(4) Uani 1 1 d . . . . .
H5 H 0.679175 0.085414 0.734745 0.033 Uiso 1 1 calc R U . . .
C6 C 0.62976(8) 0.2707(2) 0.73828(11) 0.0232(4) Uani 1 1 d . . . . .
H6 H 0.601116 0.230873 0.749828 0.028 Uiso 1 1 calc R U . . .
C7 C 0.73404(10) 0.4794(2) 0.89778(10) 0.0315(5) Uani 1 1 d . . . . .
H7 H 0.713942 0.568869 0.895718 0.038 Uiso 1 1 calc R U . . .
C8 C 0.78414(10) 0.4644(2) 0.88652(10) 0.0308(5) Uani 1 1 d . . . . .
H8 H 0.803360 0.542126 0.875591 0.037 Uiso 1 1 calc R U . . .
C9 C 0.80035(8) 0.3140(3) 0.89439(11) 0.0291(4) Uani 1 1 d . . . . .
H9 H 0.832392 0.272621 0.889828 0.035 Uiso 1 1 calc R U . . .
C10 C 0.76020(9) 0.2357(2) 0.91033(11) 0.0280(4) Uani 1 1 d . . . . .
H10 H 0.760633 0.132336 0.918163 0.034 Uiso 1 1 calc R U . . .
C11 C 0.71946(9) 0.3377(2) 0.91258(10) 0.0289(4) Uani 1 1 d . . . . .
H11 H 0.687865 0.315018 0.922308 0.035 Uiso 1 1 calc R U . . .
C12 C 0.38753(8) 0.9118(2) 0.57193(10) 0.0223(4) Uani 1 1 d . . . . .
C13 C 0.44610(9) 0.9752(2) 0.59924(11) 0.0297(5) Uani 1 1 d . . . . .
C14 C 0.47798(9) 0.8881(2) 0.57240(11) 0.0319(5) Uani 1 1 d . . . . .
C15 C 0.44075(9) 0.7688(2) 0.53247(11) 0.0262(4) Uani 1 1 d . . . . .
C16 C 0.38444(8) 0.78280(19) 0.53253(9) 0.0185(3) Uani 1 1 d . . . . .
C17 C 0.33852(10) 0.9743(3) 0.58289(12) 0.0424(6) Uani 1 1 d . . . . .
H17A H 0.313594 1.040144 0.541945 0.064 Uiso 1 1 calc R U . . .
H17B H 0.355989 1.029908 0.629001 0.064 Uiso 1 1 calc R U . . .
H17C H 0.313868 0.893743 0.584907 0.064 Uiso 1 1 calc R U . . .
C18 C 0.46502(13) 1.1226(2) 0.63626(14) 0.0586(8) Uani 1 1 d . . . . .
H18A H 0.508806 1.128810 0.662782 0.088 Uiso 1 1 calc R U . . .
H18B H 0.449975 1.134366 0.670910 0.088 Uiso 1 1 calc R U . . .
H18C H 0.448623 1.201001 0.599254 0.088 Uiso 1 1 calc R U . . .
C19 C 0.54032(11) 0.9201(4) 0.58516(16) 0.0655(10) Uani 1 1 d . . . . .
H19A H 0.558271 0.828796 0.579760 0.098 Uiso 1 1 calc R U . . .
H19B H 0.565019 0.959420 0.634814 0.098 Uiso 1 1 calc R U . . .
H19C H 0.538008 0.992799 0.549168 0.098 Uiso 1 1 calc R U . . .
C20 C 0.45390(13) 0.6497(3) 0.49353(14) 0.0497(7) Uani 1 1 d . . . . .
H20A H 0.429560 0.664278 0.440405 0.075 Uiso 1 1 calc R U . . .
H20B H 0.444401 0.553667 0.506849 0.075 Uiso 1 1 calc R U . . .
H20C H 0.496416 0.652578 0.507681 0.075 Uiso 1 1 calc R U . . .
C21 C 0.33265(10) 0.6797(2) 0.49405(11) 0.0320(5) Uani 1 1 d . . . . .
H21A H 0.301206 0.706520 0.505627 0.048 Uiso 1 1 calc R U . . .
H21B H 0.345910 0.578375 0.510379 0.048 Uiso 1 1 calc R U . . .
H21C H 0.316895 0.686485 0.440934 0.048 Uiso 1 1 calc R U . . .

loop_
_atom_site_aniso_label
_atom_site_aniso_U_11
_atom_site_aniso_U_22
_atom_site_aniso_U_33
_atom_site_aniso_U_23
_atom_site_aniso_U_13
_atom_site_aniso_U_12
Rh1 0.01042(7) 0.01007(6) 0.01720(7) 0.00063(5) 0.00599(5) 0.00118(4)
Fe1 0.01330(12) 0.01863(12) 0.01607(12) -0.00104(9) 0.00679(10) 0.00023(9)
Cl1 0.0183(2) 0.01115(18) 0.0239(2) -0.00124(15) 0.00898(17) -0.00031(14)
P1 0.00949(19) 0.01244(19) 0.0196(2) 0.00167(16) 0.00663(17) -0.00012(15)
N1 0.0102(7) 0.0243(8) 0.0272(8) -0.0039(6) 0.0103(6) 0.0008(6)
O1 0.0210(7) 0.0279(8) 0.0839(13) 0.0013(8) 0.0323(9) -0.0017(6)
C1 0.0139(8) 0.0225(9) 0.0220(9) 0.0055(7) 0.0104(7) 0.0032(7)
C2 0.0110(8) 0.0269(9) 0.0160(8) -0.0049(7) 0.0052(7) 0.0017(7)
C3 0.0143(8) 0.0365(10) 0.0137(8) 0.0000(7) 0.0066(7) 0.0054(7)
C4 0.0167(9) 0.0425(11) 0.0191(9) -0.0091(8) 0.0074(8) 0.0068(8)
C5 0.0176(9) 0.0289(10) 0.0285(10) -0.0123(8) 0.0057(8) 0.0030(8)
C6 0.0145(8) 0.0248(9) 0.0287(10) -0.0093(8) 0.0094(8) -0.0023(7)
C7 0.0446(13) 0.0268(10) 0.0149(9) -0.0034(8) 0.0083(9) 0.0029(9)
C8 0.0353(11) 0.0327(11) 0.0156(9) -0.0002(8) 0.0056(8) -0.0176(9)
C9 0.0138(9) 0.0430(12) 0.0231(10) 0.0016(9) 0.0032(8) -0.0025(8)
C10 0.0234(10) 0.0261(10) 0.0250(10) 0.0089(8) 0.0045(8) -0.0026(8)
C11 0.0257(10) 0.0436(12) 0.0175(9) 0.0034(8) 0.0108(8) -0.0024(9)
C12 0.0227(9) 0.0190(9) 0.0156(8) 0.0016(7) 0.0021(7) 0.0094(7)
C13 0.0309(11) 0.0156(9) 0.0237(10) 0.0078(7) -0.0011(9) -0.0002(8)
C14 0.0243(10) 0.0386(12) 0.0289(11) 0.0206(9) 0.0100(9) -0.0010(9)
C15 0.0318(11) 0.0283(10) 0.0236(10) 0.0111(8) 0.0176(9) 0.0114(8)
C16 0.0208(9) 0.0179(8) 0.0136(8) 0.0008(7) 0.0059(7) 0.0023(7)
C17 0.0372(13) 0.0553(15) 0.0215(10) -0.0016(10) 0.0042(9) 0.0326(11)
C18 0.0688(19) 0.0163(10) 0.0432(14) 0.0052(10) -0.0091(13) -0.0089(11)
C19 0.0283(13) 0.111(3) 0.0522(16) 0.0473(17) 0.0158(12) -0.0080(14)
C20 0.0734(19) 0.0522(15) 0.0424(14) 0.0092(12) 0.0430(14) 0.0291(14)
C21 0.0323(11) 0.0323(11) 0.0192(10) -0.0029(8) 0.0034(9) -0.0109(9)

loop_
_atom_type_symbol
_atom_type_description
_atom_type_scat_dispersion_real
_atom_type_scat_dispersion_imag
_atom_type_scat_source
C C 0.0033 0.0016 'International Tables Vol C Tables 4.2.6.8 and 6.1.1.4'
H H 0.0000 0.0000 'International Tables Vol C Tables 4.2.6.8 and 6.1.1.4'
Cl Cl 0.1484 0.1585 'International Tables Vol C Tables 4.2.6.8 and 6.1.1.4'
Fe Fe 0.3463 0.8444 'International Tables Vol C Tables 4.2.6.8 and 6.1.1.4'
N N 0.0061 0.0033 'International Tables Vol C Tables 4.2.6.8 and 6.1.1.4'
O O 0.0106 0.0060 'International Tables Vol C Tables 4.2.6.8 and 6.1.1.4'
P P 0.1023 0.0942 'International Tables Vol C Tables 4.2.6.8 and 6.1.1.4'
Rh Rh -1.1178 0.9187 'International Tables Vol C Tables 4.2.6.8 and 6.1.1.4'

loop_
_geom_angle_atom_site_label_1
_geom_angle_atom_site_label_2
_geom_angle_atom_site_label_3
_geom_angle
_geom_angle_site_symmetry_1
_geom_angle_site_symmetry_3
_geom_angle_publ_flag
C13 Rh1 C14 38.51(9) . . ?
C13 Rh1 C12 38.52(7) . . ?
C14 Rh1 C12 63.48(8) . . ?
C13 Rh1 C15 63.16(8) . . ?
C14 Rh1 C15 37.01(8) . . ?
C12 Rh1 C15 62.37(7) . . ?
C13 Rh1 C16 63.33(7) . . ?
C14 Rh1 C16 62.87(7) . . ?
C12 Rh1 C16 36.80(6) . . ?
C15 Rh1 C16 37.68(7) . . ?
C13 Rh1 P1 101.99(5) . . ?
C14 Rh1 P1 96.51(6) . . ?
C12 Rh1 P1 137.11(5) . . ?
C15 Rh1 P1 123.90(6) . . ?
C16 Rh1 P1 159.33(5) . . ?
C13 Rh1 P1 107.93(6) . 2_656 ?
C14 Rh1 P1 143.24(6) . 2_656 ?
C12 Rh1 P1 100.13(5) . 2_656 ?
C15 Rh1 P1 161.34(5) . 2_656 ?
C16 Rh1 P1 124.13(5) . 2_656 ?
P1 Rh1 P1 72.876(17) . 2_656 ?
C13 Rh1 Cl1 155.90(6) . . ?
C14 Rh1 Cl1 124.33(6) . . ?
C12 Rh1 Cl1 126.36(5) . . ?
C15 Rh1 Cl1 93.66(5) . . ?
C16 Rh1 Cl1 94.59(5) . . ?
P1 Rh1 Cl1 96.454(15) . . ?
P1 Rh1 Cl1 92.175(15) 2_656 . ?
C7 Fe1 C11 40.73(9) . . ?
C7 Fe1 C4 152.66(9) . . ?
C11 Fe1 C4 165.83(9) . . ?
C7 Fe1 C6 125.66(8) . . ?
C11 Fe1 C6 107.01(8) . . ?
C4 Fe1 C6 68.81(8) . . ?
C7 Fe1 C5 164.29(9) . . ?
C11 Fe1 C5 127.38(9) . . ?
C4 Fe1 C5 40.82(9) . . ?
C6 Fe1 C5 40.86(7) . . ?
C7 Fe1 C8 40.89(9) . . ?
C11 Fe1 C8 68.47(8) . . ?
C4 Fe1 C8 119.31(8) . . ?
C6 Fe1 C8 163.74(9) . . ?
C5 Fe1 C8 154.01(9) . . ?
C7 Fe1 C10 68.28(8) . . ?
C11 Fe1 C10 40.57(9) . . ?
C4 Fe1 C10 128.61(9) . . ?
C6 Fe1 C10 119.44(8) . . ?
C5 Fe1 C10 109.24(9) . . ?
C8 Fe1 C10 68.02(8) . . ?
C7 Fe1 C2 106.17(8) . . ?
C11 Fe1 C2 117.83(8) . . ?
C4 Fe1 C2 68.51(7) . . ?
C6 Fe1 C2 40.85(8) . . ?
C5 Fe1 C2 68.54(8) . . ?
C8 Fe1 C2 126.14(8) . . ?
C10 Fe1 C2 152.84(8) . . ?
C7 Fe1 C3 117.41(8) . . ?
C11 Fe1 C3 151.72(8) . . ?
C4 Fe1 C3 40.93(8) . . ?
C6 Fe1 C3 69.12(8) . . ?
C5 Fe1 C3 68.96(8) . . ?
C8 Fe1 C3 107.02(8) . . ?
C10 Fe1 C3 165.73(8) . . ?
C2 Fe1 C3 40.87(7) . . ?
C7 Fe1 C9 68.32(9) . . ?
C11 Fe1 C9 68.32(8) . . ?
C4 Fe1 C9 109.17(8) . . ?
C6 Fe1 C9 154.24(8) . . ?
C5 Fe1 C9 120.62(8) . . ?
C8 Fe1 C9 40.25(9) . . ?
C10 Fe1 C9 40.51(8) . . ?
C2 Fe1 C9 164.26(8) . . ?
C3 Fe1 C9 127.24(8) . . ?
C1 P1 Rh1 115.47(6) . . ?
C1 P1 Rh1 118.51(6) . 2_656 ?
Rh1 P1 Rh1 106.180(17) . 2_656 ?
C1 P1 H1P 93.6 . . ?
Rh1 P1 H1P 112.9 . . ?
Rh1 P1 H1P 109.9 2_656 . ?
C1 N1 C2 126.27(15) . . ?
C1 N1 H1N 116.0 . . ?
C2 N1 H1N 117.3 . . ?
O1 C1 N1 125.64(16) . . ?
O1 C1 P1 120.27(14) . . ?
N1 C1 P1 114.09(12) . . ?
N1 C2 C6 122.59(15) . . ?
N1 C2 C3 128.77(17) . . ?
C6 C2 C3 108.61(16) . . ?
N1 C2 Fe1 128.23(12) . . ?
C6 C2 Fe1 69.37(10) . . ?
C3 C2 Fe1 69.62(10) . . ?
C4 C3 C2 107.12(17) . . ?
C4 C3 Fe1 69.21(11) . . ?
C2 C3 Fe1 69.51(10) . . ?
C4 C3 H3 126.4 . . ?
C2 C3 H3 126.4 . . ?
Fe1 C3 H3 126.4 . . ?
C5 C4 C3 108.58(16) . . ?
C5 C4 Fe1 69.80(11) . . ?
C3 C4 Fe1 69.86(10) . . ?
C5 C4 H4 125.7 . . ?
C3 C4 H4 125.7 . . ?
Fe1 C4 H4 126.2 . . ?
C4 C5 C6 107.96(18) . . ?
C4 C5 Fe1 69.38(11) . . ?
C6 C5 Fe1 69.43(10) . . ?
C4 C5 H5 126.0 . . ?
C6 C5 H5 126.0 . . ?
Fe1 C5 H5 126.7 . . ?
C5 C6 C2 107.72(17) . . ?
C5 C6 Fe1 69.71(11) . . ?
C2 C6 Fe1 69.78(10) . . ?
C5 C6 H6 126.1 . . ?
C2 C6 H6 126.1 . . ?
Fe1 C6 H6 125.9 . . ?
C11 C7 C8 107.86(19) . . ?
C11 C7 Fe1 69.77(11) . . ?
C8 C7 Fe1 70.01(11) . . ?
C11 C7 H7 126.1 . . ?
C8 C7 H7 126.1 . . ?
Fe1 C7 H7 125.7 . . ?
C9 C8 C7 108.18(18) . . ?
C9 C8 Fe1 70.40(11) . . ?
C7 C8 Fe1 69.09(11) . . ?
C9 C8 H8 125.9 . . ?
C7 C8 H8 125.9 . . ?
Fe1 C8 H8 126.2 . . ?
C8 C9 C10 107.71(18) . . ?
C8 C9 Fe1 69.35(11) . . ?
C10 C9 Fe1 69.24(11) . . ?
C8 C9 H9 126.1 . . ?
C10 C9 H9 126.1 . . ?
Fe1 C9 H9 126.8 . . ?
C11 C10 C9 108.36(18) . . ?
C11 C10 Fe1 69.37(11) . . ?
C9 C10 Fe1 70.25(11) . . ?
C11 C10 H10 125.8 . . ?
C9 C10 H10 125.8 . . ?
Fe1 C10 H10 126.1 . . ?
C10 C11 C7 107.89(18) . . ?
C10 C11 Fe1 70.06(11) . . ?
C7 C11 Fe1 69.50(11) . . ?
C10 C11 H11 126.1 . . ?
C7 C11 H11 126.1 . . ?
Fe1 C11 H11 126.0 . . ?
C16 C12 C13 108.13(17) . . ?
C16 C12 C17 126.41(19) . . ?
C13 C12 C17 125.46(19) . . ?
C16 C12 Rh1 72.88(10) . . ?
C13 C12 Rh1 67.95(10) . . ?
C17 C12 Rh1 125.45(14) . . ?
C14 C13 C12 108.04(17) . . ?
C14 C13 C18 126.1(2) . . ?
C12 C13 C18 124.8(2) . . ?
C14 C13 Rh1 73.16(11) . . ?
C12 C13 Rh1 73.53(11) . . ?
C18 C13 Rh1 128.25(15) . . ?
C15 C14 C13 107.62(17) . . ?
C15 C14 C19 126.8(2) . . ?
C13 C14 C19 125.5(2) . . ?
C15 C14 Rh1 72.98(11) . . ?
C13 C14 Rh1 68.33(11) . . ?
C19 C14 Rh1 124.06(15) . . ?
C14 C15 C16 108.45(17) . . ?
C14 C15 C20 127.6(2) . . ?
C16 C15 C20 123.9(2) . . ?
C14 C15 Rh1 70.01(11) . . ?
C16 C15 Rh1 71.34(10) . . ?
C20 C15 Rh1 126.26(14) . . ?
C12 C16 C15 107.65(17) . . ?
C12 C16 C21 127.79(18) . . ?
C15 C16 C21 124.50(17) . . ?
C12 C16 Rh1 70.32(10) . . ?
C15 C16 Rh1 70.98(10) . . ?
C21 C16 Rh1 126.16(13) . . ?
C12 C17 H17A 109.5 . . ?
C12 C17 H17B 109.5 . . ?
H17A C17 H17B 109.5 . . ?
C12 C17 H17C 109.5 . . ?
H17A C17 H17C 109.5 . . ?
H17B C17 H17C 109.5 . . ?
C13 C18 H18A 109.5 . . ?
C13 C18 H18B 109.5 . . ?
H18A C18 H18B 109.5 . . ?
C13 C18 H18C 109.5 . . ?
H18A C18 H18C 109.5 . . ?
H18B C18 H18C 109.5 . . ?
C14 C19 H19A 109.5 . . ?
C14 C19 H19B 109.5 . . ?
H19A C19 H19B 109.5 . . ?
C14 C19 H19C 109.5 . . ?
H19A C19 H19C 109.5 . . ?
H19B C19 H19C 109.5 . . ?
C15 C20 H20A 109.5 . . ?
C15 C20 H20B 109.5 . . ?
H20A C20 H20B 109.5 . . ?
C15 C20 H20C 109.5 . . ?
H20A C20 H20C 109.5 . . ?
H20B C20 H20C 109.5 . . ?
C16 C21 H21A 109.5 . . ?
C16 C21 H21B 109.5 . . ?
H21A C21 H21B 109.5 . . ?
C16 C21 H21C 109.5 . . ?
H21A C21 H21C 109.5 . . ?
H21B C21 H21C 109.5 . . ?

loop_
_geom_bond_atom_site_label_1
_geom_bond_atom_site_label_2
_geom_bond_distance
_geom_bond_site_symmetry_2
_geom_bond_publ_flag
Rh1 C13 2.1410(18) . ?
Rh1 C14 2.2051(19) . ?
Rh1 C12 2.2152(17) . ?
Rh1 C15 2.2436(19) . ?
Rh1 C16 2.2484(17) . ?
Rh1 P1 2.2992(4) . ?
Rh1 P1 2.3044(5) 2_656 ?
Rh1 Cl1 2.3954(4) . ?
Fe1 C7 2.030(2) . ?
Fe1 C11 2.0332(19) . ?
Fe1 C4 2.0360(18) . ?
Fe1 C6 2.0378(18) . ?
Fe1 C5 2.0415(19) . ?
Fe1 C8 2.0420(19) . ?
Fe1 C10 2.0423(19) . ?
Fe1 C2 2.0432(17) . ?
Fe1 C3 2.0447(18) . ?
Fe1 C9 2.0557(19) . ?
P1 C1 1.8641(17) . ?
P1 H1P 1.2611 . ?
N1 C1 1.338(2) . ?
N1 C2 1.408(2) . ?
N1 H1N 0.8603 . ?
O1 C1 1.217(2) . ?
C2 C6 1.424(3) . ?
C2 C3 1.427(2) . ?
C3 C4 1.427(3) . ?
C3 H3 0.9500 . ?
C4 C5 1.422(3) . ?
C4 H4 0.9500 . ?
C5 C6 1.424(3) . ?
C5 H5 0.9500 . ?
C6 H6 0.9500 . ?
C7 C11 1.414(3) . ?
C7 C8 1.422(3) . ?
C7 H7 0.9500 . ?
C8 C9 1.410(3) . ?
C8 H8 0.9500 . ?
C9 C10 1.419(3) . ?
C9 H9 0.9500 . ?
C10 C11 1.413(3) . ?
C10 H10 0.9500 . ?
C11 H11 0.9500 . ?
C12 C16 1.409(2) . ?
C12 C13 1.439(3) . ?
C12 C17 1.496(3) . ?
C13 C14 1.435(3) . ?
C13 C18 1.500(3) . ?
C14 C15 1.412(3) . ?
C14 C19 1.514(3) . ?
C15 C16 1.451(3) . ?
C15 C20 1.487(3) . ?
C16 C21 1.495(3) . ?
C17 H17A 0.9800 . ?
C17 H17B 0.9800 . ?
C17 H17C 0.9800 . ?
C18 H18A 0.9800 . ?
C18 H18B 0.9800 . ?
C18 H18C 0.9800 . ?
C19 H19A 0.9800 . ?
C19 H19B 0.9800 . ?
C19 H19C 0.9800 . ?
C20 H20A 0.9800 . ?
C20 H20B 0.9800 . ?
C20 H20C 0.9800 . ?
C21 H21A 0.9800 . ?
C21 H21B 0.9800 . ?
C21 H21C 0.9800 . ?
